data_1519181
loop_
_publ_author_name
'Butler, Ian R.'
'Coles, Simon J.'
'Hursthouse, Michael B.'

_publ_section_title
;
 C24H15ClFeO2
;
_journal_name_full 'Crystal Structure Report Archive'
_journal_page_first 1016
_journal_year 1997
_chemical_formula_moiety 'C24 H15 Cl Fe O2'
_chemical_formula_sum 'C24 H15 Cl Fe O2'
_chemical_formula_weight 426.66
_space_group_IT_number 61
_symmetry_cell_setting orthorhombic
_symmetry_space_group_name_Hall '-P 2ac 2ab'
_symmetry_space_group_name_H-M 'P b c a'
_atom_sites_solution_hydrogens geom
_atom_sites_solution_primary direct
_atom_sites_solution_secondary difmap
_cell_angle_alpha 90.00
_cell_angle_beta 90.00
_cell_angle_gamma 90.00
_cell_formula_units_Z 8
_cell_length_a 7.594(3)
_cell_length_b 15.1770(12)
_cell_length_c 31.134(16)
_cell_measurement_temperature 293(2)
_cell_volume 3588(2)
_computing_cell_refinement REFINE
_computing_data_collection 'MADNES (Pflugrath & Messerschmidt, 1989)'
_computing_data_reduction 'ABSURD (Karaulov, 1992)'
_computing_publication_material SHELXL97
_computing_structure_refinement 'SHELXL97 (Sheldrick, 2008)'
_computing_structure_solution 'SIR92 (Altomare, Cascarano, Giacovazzo & Guaglitardi, 1993)'
_diffrn_ambient_temperature 293(2)
_diffrn_measured_fraction_theta_full 0.867
_diffrn_measured_fraction_theta_max 0.867
_diffrn_measurement_device_type 'Delft instruments FAST area detector'
_diffrn_measurement_method 'Intensity measurements as described by Darr, Drake, Hursthouse & Malik (1993)'
_diffrn_radiation_monochromator graphite
_diffrn_radiation_source 'rotating anode generator'
_diffrn_radiation_type MoK\a
_diffrn_radiation_wavelength 0.71069
_diffrn_reflns_av_R_equivalents 0.1750
_diffrn_reflns_av_sigmaI/netI 1.1669
_diffrn_reflns_limit_h_max 8
_diffrn_reflns_limit_h_min -6
_diffrn_reflns_limit_k_max 16
_diffrn_reflns_limit_k_min -16
_diffrn_reflns_limit_l_max 30
_diffrn_reflns_limit_l_min -34
_diffrn_reflns_number 10947
_diffrn_reflns_theta_full 25.05
_diffrn_reflns_theta_max 25.05
_diffrn_reflns_theta_min 2.62
_exptl_absorpt_coefficient_mu 1.007
_exptl_absorpt_correction_T_max 0.9514
_exptl_absorpt_correction_T_min 0.5390
_exptl_absorpt_correction_type multi-scan
_exptl_absorpt_process_details 'SORTAV (R.H.Blessing, 1995, 1997)'
_exptl_crystal_colour unk
_exptl_crystal_density_diffrn 1.580
_exptl_crystal_density_method 'not measured'
_exptl_crystal_description lathe
_exptl_crystal_F_000 1744
_exptl_crystal_size_max 0.70
_exptl_crystal_size_mid 0.15
_exptl_crystal_size_min 0.05
_refine_diff_density_max 0.152
_refine_diff_density_min -0.166
_refine_diff_density_rms 0.041
_refine_ls_extinction_method none
_refine_ls_goodness_of_fit_ref 0.465
_refine_ls_hydrogen_treatment constr
_refine_ls_matrix_type full
_refine_ls_number_parameters 253
_refine_ls_number_reflns 2747
_refine_ls_number_restraints 12
_refine_ls_restrained_S_all 0.465
_refine_ls_R_factor_all 0.3233
_refine_ls_R_factor_gt 0.0375
_refine_ls_shift/su_max 0.007
_refine_ls_shift/su_mean 0.001
_refine_ls_structure_factor_coef Fsqd
_refine_ls_weighting_details 'calc w=1/[\s^2^(Fo^2^)+(0.0176P)^2^+0.0000P] where P=(Fo^2^+2Fc^2^)/3'
_refine_ls_weighting_scheme calc
_refine_ls_wR_factor_gt 0.0572
_refine_ls_wR_factor_ref 0.1030
_reflns_number_gt 428
_reflns_number_total 2747
_reflns_threshold_expression >2\s(I)
_cod_data_source_file eCrystal-1207.cif
_cod_data_source_block s92
_cod_depositor_comments
;
Citation :
Butler, Ian R. and Coles, Simon J. and Hursthouse, Michael B. (1997) 
University of Southampton, Crystal Structure Report Archive. 
(doi:10.5258/ecrystals/1207)

More at:
http://ecrystals.chem.soton.ac.uk/1016/

The following automatic conversions were performed:

'_symmetry_cell_setting' value 'Orthorhombic' changed to
'orthorhombic' according to the built-in table from CIF Core
dictionary named 'cif_core.dic' version 2.4.1 from 2010-06-29.

Automatic conversion script
Id: cif_fix_values 3105 2015-03-04 15:46:00Z robertas 
;
_cod_original_sg_symbol_H-M Pbca
_cod_database_code 1519181

loop_
_symmetry_equiv_pos_as_xyz
'x, y, z'
'-x+1/2, -y, z+1/2'
'-x, y+1/2, -z+1/2'
'x+1/2, -y+1/2, -z'
'-x, -y, -z'
'x-1/2, y, -z-1/2'
'x, -y-1/2, z-1/2'
'-x-1/2, y-1/2, z'

loop_
_atom_site_label
_atom_site_type_symbol
_atom_site_fract_x
_atom_site_fract_y
_atom_site_fract_z
_atom_site_U_iso_or_equiv
_atom_site_adp_type
_atom_site_occupancy
_atom_site_symmetry_multiplicity
_atom_site_calc_flag
_atom_site_refinement_flags
_atom_site_disorder_assembly
_atom_site_disorder_group
Fe1 Fe 0.19508(19) 0.36871(10) 0.43336(6) 0.0723(6) Uani 1 1 d . . .
Cl1 Cl 0.2039(4) 0.1120(3) 0.07069(13) 0.1412(14) Uani 1 1 d . . .
O1 O 0.2721(10) 0.0647(5) 0.2830(3) 0.092(3) Uani 1 1 d . . .
O2 O 0.0476(10) 0.3399(5) 0.1891(3) 0.092(3) Uani 1 1 d . . .
C1 C 0.4515(14) 0.3959(11) 0.4292(9) 0.106(7) Uani 1 1 d . . .
H1 H 0.5398 0.3540 0.4258 0.127 Uiso 1 1 calc R . .
C2 C 0.359(3) 0.4362(14) 0.3953(7) 0.121(8) Uani 1 1 d . . .
H2 H 0.3786 0.4277 0.3661 0.145 Uiso 1 1 calc R . .
C3 C 0.228(3) 0.4939(13) 0.4147(9) 0.145(10) Uani 1 1 d . . .
H3 H 0.1390 0.5261 0.4013 0.173 Uiso 1 1 calc R . .
C4 C 0.267(3) 0.4887(13) 0.4571(9) 0.139(10) Uani 1 1 d . . .
H4 H 0.2133 0.5238 0.4778 0.166 Uiso 1 1 calc R . .
C5 C 0.395(3) 0.4262(14) 0.4669(5) 0.103(6) Uani 1 1 d . . .
H5 H 0.4324 0.4091 0.4941 0.124 Uiso 1 1 calc R . .
C6 C 0.1638(15) 0.2376(8) 0.4235(5) 0.075(5) Uani 1 1 d . . .
H6 H 0.2561 0.2001 0.4163 0.090 Uiso 1 1 calc R . .
C7 C 0.1060(16) 0.2584(8) 0.4663(5) 0.077(5) Uani 1 1 d . . .
H7 H 0.1472 0.2329 0.4915 0.093 Uiso 1 1 calc R . .
C8 C -0.0208(15) 0.3227(8) 0.4633(5) 0.072(4) Uani 1 1 d . . .
H8 H -0.0756 0.3502 0.4863 0.087 Uiso 1 1 calc R . .
C9 C -0.0545(13) 0.3402(7) 0.4194(4) 0.064(4) Uani 1 1 d . . .
H9 H -0.1346 0.3812 0.4088 0.077 Uiso 1 1 calc R . .
C10 C 0.0561(14) 0.2840(8) 0.3941(6) 0.072(5) Uani 1 1 d U . .
C11 C 0.0773(15) 0.2806(10) 0.3470(5) 0.057(4) Uani 1 1 d . . .
C12 C 0.0177(13) 0.3530(9) 0.3231(5) 0.069(5) Uani 1 1 d . . .
H12 H -0.0282 0.4022 0.3369 0.083 Uiso 1 1 calc R . .
C13 C 0.0279(13) 0.3501(9) 0.2795(5) 0.072(5) Uani 1 1 d . . .
H13 H -0.0055 0.3995 0.2637 0.087 Uiso 1 1 calc R . .
C14 C 0.0872(13) 0.2750(9) 0.2574(5) 0.053(4) Uani 1 1 d . . .
C15 C 0.1458(14) 0.2056(9) 0.2812(5) 0.059(5) Uani 1 1 d . . .
C16 C 0.1368(13) 0.2089(8) 0.3249(5) 0.058(4) Uani 1 1 d . . .
H16 H 0.1731 0.1599 0.3404 0.070 Uiso 1 1 calc R . .
C17 C 0.2211(13) 0.1268(9) 0.2603(4) 0.060(3) Uani 1 1 d . . .
C18 C 0.2127(16) 0.1265(12) 0.2120(5) 0.065(3) Uani 1 1 d . . .
C19 C 0.1487(12) 0.1969(8) 0.1880(5) 0.039(3) Uani 1 1 d U . .
C20 C 0.0905(13) 0.2794(10) 0.2116(4) 0.048(4) Uani 1 1 d . . .
C21 C 0.1514(15) 0.1891(10) 0.1446(5) 0.078(5) Uani 1 1 d . . .
H21 H 0.1096 0.2350 0.1277 0.094 Uiso 1 1 calc R . .
C22 C 0.214(2) 0.1158(14) 0.1258(4) 0.087(5) Uani 1 1 d . . .
C23 C 0.2791(16) 0.0489(9) 0.1516(6) 0.081(6) Uani 1 1 d . . .
H23 H 0.3277 0.0001 0.1380 0.097 Uiso 1 1 calc R . .
C24 C 0.2777(16) 0.0491(10) 0.1949(6) 0.085(5) Uani 1 1 d . . .
H24 H 0.3164 0.0021 0.2115 0.102 Uiso 1 1 calc R . .

loop_
_atom_site_aniso_label
_atom_site_aniso_U_11
_atom_site_aniso_U_22
_atom_site_aniso_U_33
_atom_site_aniso_U_23
_atom_site_aniso_U_13
_atom_site_aniso_U_12
Fe1 0.0631(9) 0.0572(10) 0.0966(14) -0.0193(17) 0.0083(15) -0.0073(9)
Cl1 0.164(3) 0.142(3) 0.117(3) -0.028(4) 0.023(4) -0.038(3)
O1 0.129(7) 0.056(6) 0.092(9) 0.000(6) 0.007(6) 0.030(5)
O2 0.101(6) 0.083(8) 0.093(9) 0.013(7) -0.008(6) 0.015(5)
C1 0.029(9) 0.137(15) 0.152(19) -0.085(19) 0.004(13) -0.022(7)
C2 0.080(16) 0.16(2) 0.128(19) 0.011(17) 0.045(14) -0.075(13)
C3 0.111(17) 0.073(13) 0.25(3) 0.024(18) -0.05(2) -0.074(13)
C4 0.074(12) 0.066(12) 0.28(3) -0.068(17) -0.042(16) 0.016(8)
C5 0.110(15) 0.133(17) 0.066(14) -0.028(14) -0.006(11) -0.052(13)
C6 0.067(9) 0.059(8) 0.099(15) -0.040(10) -0.005(11) -0.010(7)
C7 0.082(10) 0.057(11) 0.093(15) 0.063(11) -0.002(9) 0.005(8)
C8 0.082(11) 0.075(11) 0.059(13) 0.001(10) 0.014(9) -0.022(7)
C9 0.034(7) 0.075(10) 0.084(12) -0.001(9) -0.005(7) -0.003(6)
C10 0.013(8) 0.051(9) 0.152(17) -0.040(12) 0.018(9) 0.009(6)
C11 0.062(8) 0.045(10) 0.063(12) -0.011(11) 0.009(8) -0.025(7)
C12 0.038(7) 0.047(11) 0.122(15) -0.010(13) 0.017(9) -0.002(7)
C13 0.054(8) 0.058(12) 0.104(14) 0.017(12) 0.010(9) 0.009(7)
C14 0.028(7) 0.034(9) 0.098(14) -0.024(11) 0.006(8) -0.010(6)
C15 0.037(9) 0.041(9) 0.100(15) 0.015(12) 0.013(8) 0.013(6)
C16 0.063(9) 0.012(7) 0.101(14) -0.010(10) 0.003(9) -0.017(6)
C17 0.029(7) 0.053(9) 0.100(13) 0.023(12) -0.008(8) -0.010(7)
C18 0.058(8) 0.055(10) 0.081(12) 0.001(12) -0.010(9) -0.021(8)
C19 0.034(6) 0.048(7) 0.035(7) -0.017(7) 0.010(5) -0.020(5)
C20 0.026(7) 0.089(14) 0.031(10) -0.001(10) -0.002(7) -0.008(7)
C21 0.077(12) 0.113(14) 0.045(13) -0.025(10) 0.015(8) -0.037(9)
C22 0.110(12) 0.132(15) 0.020(9) -0.036(13) 0.002(9) -0.066(11)
C23 0.043(8) 0.063(10) 0.137(17) 0.027(14) 0.012(11) -0.019(7)
C24 0.064(9) 0.077(12) 0.113(16) 0.016(14) 0.003(11) -0.021(8)

loop_
_atom_type_symbol
_atom_type_description
_atom_type_scat_dispersion_real
_atom_type_scat_dispersion_imag
_atom_type_scat_source
C C 0.0033 0.0016 'International Tables Vol C Tables 4.2.6.8 and 6.1.1.4'
H H 0.0000 0.0000 'International Tables Vol C Tables 4.2.6.8 and 6.1.1.4'
O O 0.0106 0.0060 'International Tables Vol C Tables 4.2.6.8 and 6.1.1.4'
Cl Cl 0.1484 0.1585 'International Tables Vol C Tables 4.2.6.8 and 6.1.1.4'
Fe Fe 0.3463 0.8444 'International Tables Vol C Tables 4.2.6.8 and 6.1.1.4'

loop_
_geom_angle_atom_site_label_1
_geom_angle_atom_site_label_2
_geom_angle_atom_site_label_3
_geom_angle
_geom_angle_site_symmetry_1
_geom_angle_site_symmetry_3
C9 Fe1 C1 163.7(9) . .
C9 Fe1 C2 125.1(8) . .
C1 Fe1 C2 41.2(6) . .
C9 Fe1 C8 41.4(4) . .
C1 Fe1 C8 153.9(9) . .
C2 Fe1 C8 163.7(9) . .
C9 Fe1 C3 105.0(7) . .
C1 Fe1 C3 70.4(8) . .
C2 Fe1 C3 42.7(7) . .
C8 Fe1 C3 124.4(9) . .
C9 Fe1 C4 121.8(7) . .
C1 Fe1 C4 65.0(7) . .
C2 Fe1 C4 65.8(9) . .
C8 Fe1 C4 111.2(8) . .
C3 Fe1 C4 39.2(6) . .
C9 Fe1 C6 69.0(4) . .
C1 Fe1 C6 107.9(6) . .
C2 Fe1 C6 119.0(8) . .
C8 Fe1 C6 68.5(5) . .
C3 Fe1 C6 154.3(9) . .
C4 Fe1 C6 164.3(9) . .
C9 Fe1 C5 155.9(8) . .
C1 Fe1 C5 38.6(4) . .
C2 Fe1 C5 67.7(7) . .
C8 Fe1 C5 121.2(7) . .
C3 Fe1 C5 69.6(7) . .
C4 Fe1 C5 39.9(5) . .
C6 Fe1 C5 125.9(8) . .
C9 Fe1 C10 41.3(4) . .
C1 Fe1 C10 126.2(7) . .
C2 Fe1 C10 106.7(8) . .
C8 Fe1 C10 68.9(6) . .
C3 Fe1 C10 118.8(9) . .
C4 Fe1 C10 155.2(8) . .
C6 Fe1 C10 40.4(4) . .
C5 Fe1 C10 162.0(8) . .
C9 Fe1 C7 67.8(5) . .
C1 Fe1 C7 121.1(8) . .
C2 Fe1 C7 155.2(8) . .
C8 Fe1 C7 39.3(4) . .
C3 Fe1 C7 161.6(10) . .
C4 Fe1 C7 128.9(9) . .
C6 Fe1 C7 41.0(5) . .
C5 Fe1 C7 109.6(6) . .
C10 Fe1 C7 67.9(6) . .
C5 C1 C2 110.4(17) . .
C5 C1 Fe1 72.4(8) . .
C2 C1 Fe1 69.7(8) . .
C5 C1 H1 124.8 . .
C2 C1 H1 124.8 . .
Fe1 C1 H1 124.7 . .
C1 C2 C3 107(2) . .
C1 C2 Fe1 69.1(10) . .
C3 C2 Fe1 68.6(10) . .
C1 C2 H2 126.5 . .
C3 C2 H2 126.5 . .
Fe1 C2 H2 127.3 . .
C4 C3 C2 102(3) . .
C4 C3 Fe1 71.9(14) . .
C2 C3 Fe1 68.6(11) . .
C4 C3 H3 128.8 . .
C2 C3 H3 128.8 . .
Fe1 C3 H3 122.7 . .
C3 C4 C5 114(3) . .
C3 C4 Fe1 68.9(12) . .
C5 C4 Fe1 70.0(10) . .
C3 C4 H4 123.0 . .
C5 C4 H4 123.0 . .
Fe1 C4 H4 130.2 . .
C1 C5 C4 105.6(18) . .
C1 C5 Fe1 69.0(8) . .
C4 C5 Fe1 70.2(9) . .
C1 C5 H5 127.2 . .
C4 C5 H5 127.2 . .
Fe1 C5 H5 125.2 . .
C10 C6 C7 108.3(13) . .
C10 C6 Fe1 71.2(8) . .
C7 C6 Fe1 71.3(7) . .
C10 C6 H6 125.9 . .
C7 C6 H6 125.9 . .
Fe1 C6 H6 123.3 . .
C8 C7 C6 107.8(13) . .
C8 C7 Fe1 67.8(7) . .
C6 C7 Fe1 67.7(7) . .
C8 C7 H7 126.1 . .
C6 C7 H7 126.1 . .
Fe1 C7 H7 130.0 . .
C7 C8 C9 109.1(14) . .
C7 C8 Fe1 73.0(7) . .
C9 C8 Fe1 68.6(7) . .
C7 C8 H8 125.5 . .
C9 C8 H8 125.5 . .
Fe1 C8 H8 124.5 . .
C8 C9 C10 108.1(13) . .
C8 C9 Fe1 70.0(7) . .
C10 C9 Fe1 72.0(7) . .
C8 C9 H9 125.9 . .
C10 C9 H9 125.9 . .
Fe1 C9 H9 123.7 . .
C6 C10 C9 106.3(15) . .
C6 C10 C11 124.1(13) . .
C9 C10 C11 129.1(15) . .
C6 C10 Fe1 68.4(8) . .
C9 C10 Fe1 66.7(7) . .
C11 C10 Fe1 123.6(9) . .
C16 C11 C12 117.7(15) . .
C16 C11 C10 124.4(16) . .
C12 C11 C10 117.6(16) . .
C13 C12 C11 119.1(15) . .
C13 C12 H12 120.5 . .
C11 C12 H12 120.5 . .
C12 C13 C14 122.2(15) . .
C12 C13 H13 118.9 . .
C14 C13 H13 118.9 . .
C15 C14 C13 117.6(15) . .
C15 C14 C20 125.1(14) . .
C13 C14 C20 117.1(15) . .
C16 C15 C14 120.0(15) . .
C16 C15 C17 119.3(14) . .
C14 C15 C17 120.7(15) . .
C15 C16 C11 123.4(15) . .
C15 C16 H16 118.3 . .
C11 C16 H16 118.3 . .
O1 C17 C15 119.1(12) . .
O1 C17 C18 125.4(15) . .
C15 C17 C18 115.2(15) . .
C24 C18 C19 124.7(14) . .
C24 C18 C17 111.9(17) . .
C19 C18 C17 123.4(17) . .
C21 C19 C18 117.6(13) . .
C21 C19 C20 124.0(16) . .
C18 C19 C20 118.3(14) . .
O2 C20 C14 127.9(15) . .
O2 C20 C19 115.4(14) . .
C14 C20 C19 116.7(13) . .
C22 C21 C19 120.8(15) . .
C22 C21 H21 119.6 . .
C19 C21 H21 119.6 . .
C21 C22 C23 118.7(13) . .
C21 C22 Cl1 116.6(16) . .
C23 C22 Cl1 124.7(18) . .
C24 C23 C22 125.1(18) . .
C24 C23 H23 117.5 . .
C22 C23 H23 117.5 . .
C23 C24 C18 113.1(18) . .
C23 C24 H24 123.5 . .
C18 C24 H24 123.5 . .

loop_
_geom_bond_atom_site_label_1
_geom_bond_atom_site_label_2
_geom_bond_distance
_geom_bond_site_symmetry_2
Fe1 C9 1.992(10) .
Fe1 C1 1.995(11) .
Fe1 C2 2.002(15) .
Fe1 C8 2.010(11) .
Fe1 C3 2.002(18) .
Fe1 C4 2.039(17) .
Fe1 C6 2.027(11) .
Fe1 C5 2.037(12) .
Fe1 C10 2.064(14) .
Fe1 C7 2.076(11) .
Cl1 C22 1.718(11) .
O1 C17 1.240(12) .
O2 C20 1.200(12) .
C1 C5 1.332(16) .
C1 C2 1.41(2) .
C1 H1 0.9300 .
C2 C3 1.46(2) .
C2 H2 0.9300 .
C3 C4 1.36(2) .
C3 H3 0.9300 .
C4 C5 1.390(18) .
C4 H4 0.9300 .
C5 H5 0.9300 .
C6 C10 1.413(15) .
C6 C7 1.438(17) .
C6 H6 0.9300 .
C7 C8 1.374(13) .
C7 H7 0.9300 .
C8 C9 1.415(13) .
C8 H8 0.9300 .
C9 C10 1.433(15) .
C9 H9 0.9300 .
C10 C11 1.478(17) .
C11 C16 1.364(14) .
C11 C12 1.401(16) .
C12 C13 1.362(14) .
C12 H12 0.9300 .
C13 C14 1.406(14) .
C13 H13 0.9300 .
C14 C15 1.363(15) .
C14 C20 1.428(15) .
C15 C16 1.361(15) .
C15 C17 1.476(16) .
C16 H16 0.9300 .
C17 C18 1.505(14) .
C18 C24 1.381(17) .
C18 C19 1.392(16) .
C19 C21 1.355(15) .
C19 C20 1.517(15) .
C21 C22 1.343(18) .
C21 H21 0.9300 .
C22 C23 1.388(18) .
C23 C24 1.347(17) .
C23 H23 0.9300 .
C24 H24 0.9300 .
